data_7717130
loop_
_publ_author_name
'Ruan, Ting-Ting'
'Moreno-Pineda, Eufemio'
'Paul, Sagar'
'Schulze, Michael'
'Schlittenhardt, S&#xf6;ren'
'Mizuno, Asato'
'Wernsdorfer, Wolfgang'
'Ruben, Mario'

_publ_section_title
;
 Modulating quantum tunnelling of magnetization in Dy isotopologue dimers.
;
_journal_issue 42
_journal_name_full 'Dalton transactions (Cambridge, England : 2003)'
_journal_page_first 17281
_journal_page_last 17290
_journal_paper_doi 10.1039/d4dt01769b
_journal_volume 53
_journal_year 2024
_chemical_formula_moiety 'C64 H42 Dy2 F12 N8 O10'
_chemical_formula_sum 'C64 H42 Dy2 F12 N8 O10'
_chemical_formula_weight 1636.05
_chemical_name_systematic TR-433-2
_space_group_crystal_system triclinic
_space_group_IT_number 2
_space_group_name_Hall '-P 1'
_space_group_name_H-M_alt 'P -1'
_atom_sites_solution_hydrogens geom
_atom_sites_solution_primary dual
_audit_block_doi 10.5517/ccdc.csd.cc2jgg4m
_audit_creation_date 2024-03-04
_audit_creation_method
;
Olex2 1.5
(compiled 2022.04.07 svn.rca3783a0 for OlexSys, GUI svn.r6498)
;
_audit_update_record
;
2024-03-04 deposited with the CCDC.	2024-10-01 downloaded from the CCDC.
;
_cell_angle_alpha 92.970(3)
_cell_angle_beta 100.359(3)
_cell_angle_gamma 116.822(4)
_cell_formula_units_Z 2
_cell_length_a 13.5218(5)
_cell_length_b 13.9480(7)
_cell_length_c 18.7575(7)
_cell_measurement_reflns_used 15299
_cell_measurement_temperature 160
_cell_measurement_theta_max 27.0530
_cell_measurement_theta_min 2.1640
_cell_volume 3069.8(3)
_computing_cell_refinement 'CrysAlisPro 1.171.39.46 (Rigaku OD, 2018)'
_computing_data_collection 'CrysAlisPro 1.171.39.46 (Rigaku OD, 2018)'
_computing_data_reduction 'CrysAlisPro 1.171.39.46 (Rigaku OD, 2018)'
_computing_molecular_graphics 'Olex2 1.5 (Dolomanov et al., 2009)'
_computing_publication_material 'Olex2 1.5 (Dolomanov et al., 2009)'
_computing_structure_refinement 'SHELXL 2019/2 (Sheldrick, 2015)'
_computing_structure_solution 'SHELXT  (Sheldrick, 2015)'
_diffrn_ambient_temperature 160
_diffrn_detector 'CCD plate'
_diffrn_measured_fraction_theta_full 0.999
_diffrn_measured_fraction_theta_max 0.999
_diffrn_measurement_details
;
List of Runs (angles in degrees, time in seconds):

  # Type    Start    End  Width  t~exp~   \w     \q     \k     \f   Frames
#--------------------------------------------------------------------------
  1  \w    -90.00  90.00   1.00  600.60    --    0.00 180.00 306.00  180
  2  \w    -90.00 -30.00   1.00  600.60    --    0.00 180.00 116.00   60
;
_diffrn_measurement_device 'abstract diffractometer'
_diffrn_measurement_device_type 'esperanto-CrysAlisPro-abstract goniometer imported esperanto images'
_diffrn_measurement_method '\w scans'
_diffrn_orient_matrix_type 'CrysAlisPro convention (1999,Acta A55,543-557)'
_diffrn_orient_matrix_UB_11 0.0503147000
_diffrn_orient_matrix_UB_12 0.0181114000
_diffrn_orient_matrix_UB_13 0.0278580000
_diffrn_orient_matrix_UB_21 0.0332315000
_diffrn_orient_matrix_UB_22 0.0170839000
_diffrn_orient_matrix_UB_23 -0.0265610000
_diffrn_orient_matrix_UB_31 0.0029328000
_diffrn_orient_matrix_UB_32 0.0519948000
_diffrn_orient_matrix_UB_33 0.0055534000
_diffrn_radiation_monochromator graphite
_diffrn_radiation_probe x-ray
_diffrn_radiation_type 'Mo K\a'
_diffrn_radiation_wavelength 0.71073
_diffrn_reflns_av_R_equivalents 0.072
_diffrn_reflns_av_unetI/netI 0.0823
_diffrn_reflns_Laue_measured_fraction_full 0.999
_diffrn_reflns_Laue_measured_fraction_max 0.999
_diffrn_reflns_number 13532
_diffrn_reflns_point_group_measured_fraction_full 0.999
_diffrn_reflns_point_group_measured_fraction_max 0.999
_diffrn_reflns_theta_full 25.242
_diffrn_reflns_theta_max 27.102
_diffrn_reflns_theta_min 1.835
_diffrn_source 'fine-focus sealed X-ray tube'
_diffrn_source_type 'Enhance (Mo) X-ray Source'
_exptl_absorpt_coefficient_mu 2.519
_exptl_absorpt_correction_T_max 1.00000
_exptl_absorpt_correction_T_min 0.92857
_exptl_absorpt_correction_type multi-scan
_exptl_absorpt_process_details
;
CrysAlisPro 1.171.39.46 (Rigaku Oxford Diffraction, 2018)
Empirical absorption correction using spherical harmonics,
 implemented in SCALE3 ABSPACK scaling algorithm.
;
_exptl_crystal_colour orange
_exptl_crystal_colour_primary orange
_exptl_crystal_density_diffrn 1.770
_exptl_crystal_description block
_exptl_crystal_F_000 1604
_exptl_crystal_size_max 0.084
_exptl_crystal_size_mid 0.059
_exptl_crystal_size_min 0.058
_refine_diff_density_max 0.705
_refine_diff_density_min -1.298
_refine_diff_density_rms 0.160
_refine_ls_extinction_method none
_refine_ls_goodness_of_fit_ref 0.985
_refine_ls_hydrogen_treatment constr
_refine_ls_matrix_type full
_refine_ls_number_parameters 865
_refine_ls_number_reflns 13532
_refine_ls_number_restraints 0
_refine_ls_restrained_S_all 0.985
_refine_ls_R_factor_all 0.0679
_refine_ls_R_factor_gt 0.0433
_refine_ls_shift/su_max 0.001
_refine_ls_shift/su_mean 0.000
_refine_ls_structure_factor_coef Fsqd
_refine_ls_weighting_details 'w=1/[\s^2^(Fo^2^)+(0.0416P)^2^] where P=(Fo^2^+2Fc^2^)/3'
_refine_ls_weighting_scheme calc
_refine_ls_wR_factor_gt 0.0898
_refine_ls_wR_factor_ref 0.0999
_reflns_Friedel_coverage 0.000
_reflns_number_gt 10062
_reflns_number_total 13532
_reflns_threshold_expression 'I > 2\s(I)'
_cod_data_source_file d4dt01769b2.cif
_cod_data_source_block tr-433-2
_cod_depositor_comments 'Adding full bibliography for 7717129--7717130.cif.'
_cod_original_cell_volume 3069.8(2)
_cod_database_code 7717130
_shelx_shelxl_version_number 2019/2
_shelx_space_group_comment
;
The symmetry employed for this shelxl refinement is uniquely defined
by the following loop, which should always be used as a source of
symmetry information in preference to the above space-group names.
They are only intended as comments.
;
_olex2_refinement_description
;
1. Fixed Uiso
 At 1.2 times of:
  All C(H) groups
2.a Aromatic/amide H refined with riding coordinates:
 C13(H13), C2(H2), C6(H6), C16(H16), C19(H19), C1(H1), C4(H4), C3(H3),
 C37(H37), C57(H57), C21(H21), C50(H50), C24(H24), C14(H14), C44(H44), C15(H15),
  C12(H12), C40(H40), C54(H54), C47(H47), C64(H64), C11(H11), C63(H63),
 C62(H62), C60(H60), C51(H51), C30(H30), C9(H9), C53(H53), C22(H22), C10(H10),
 C23(H23), C52(H52), C34(H34), C61(H61), C27(H27), C41(H41), C42(H42), C43(H43),
  C32(H32), C31(H31), C33(H33)
;
_olex2_submission_special_instructions 'No special instructions were received'
_oxdiff_exptl_absorpt_empirical_details
;
Empirical correction (ABSPACK) includes:
- Absorption correction using spherical harmonics
- Frame scaling
- Detector area scaling
;
_oxdiff_exptl_absorpt_empirical_full_max 1.116
_oxdiff_exptl_absorpt_empirical_full_min 0.904

loop_
_space_group_symop_operation_xyz
'x, y, z'
'-x, -y, -z'

loop_
_atom_site_label
_atom_site_type_symbol
_atom_site_fract_x
_atom_site_fract_y
_atom_site_fract_z
_atom_site_U_iso_or_equiv
_atom_site_adp_type
_atom_site_occupancy
_atom_site_site_symmetry_order
_atom_site_calc_flag
_atom_site_refinement_flags_posn
_atom_site_refinement_flags_adp
_atom_site_refinement_flags_occupancy
_atom_site_disorder_assembly
_atom_site_disorder_group
Dy1 Dy 0.68294(2) 0.61289(2) 0.23160(2) 0.01902(7) Uani 1 1 d . . . . .
Dy2 Dy 0.36897(2) 0.55641(2) 0.25498(2) 0.01967(7) Uani 1 1 d . . . . .
O4 O 0.7056(3) 0.7909(3) 0.21804(18) 0.0238(8) Uani 1 1 d . . . . .
O9 O 0.2324(3) 0.4182(3) 0.15972(18) 0.0273(8) Uani 1 1 d . . . . .
F3 F 1.1045(3) 0.8595(3) 0.2237(2) 0.0526(10) Uani 1 1 d . . . . .
F11 F 0.1419(3) 0.2749(3) 0.02226(17) 0.0471(9) Uani 1 1 d . . . . .
O6 O 0.5558(3) 0.4282(3) 0.19189(18) 0.0221(7) Uani 1 1 d . . . . .
F2 F 1.0114(3) 0.7339(3) 0.1313(2) 0.0521(10) Uani 1 1 d . . . . .
O7 O 0.2410(3) 0.6200(3) 0.27878(18) 0.0249(8) Uani 1 1 d . . . . .
O1 O 0.4959(3) 0.5974(3) 0.17681(17) 0.0229(7) Uani 1 1 d . . . . .
O5 O 0.7409(3) 0.5172(3) 0.31214(18) 0.0270(8) Uani 1 1 d . . . . .
O2 O 0.5670(3) 0.6056(3) 0.31257(17) 0.0202(7) Uani 1 1 d . . . . .
F10 F 0.0216(3) 0.2968(3) 0.0727(2) 0.0584(11) Uani 1 1 d . . . . .
O3 O 0.8698(3) 0.7265(3) 0.21984(18) 0.0265(8) Uani 1 1 d . . . . .
F6 F 0.7190(3) 0.3832(3) 0.43763(18) 0.0556(11) Uani 1 1 d . . . . .
N5 N 0.7886(4) 0.7305(3) 0.3601(2) 0.0236(9) Uani 1 1 d . . . . .
O10 O 0.3739(3) 0.3933(3) 0.27660(19) 0.0251(8) Uani 1 1 d . . . . .
O8 O 0.4715(3) 0.7453(3) 0.29929(18) 0.0247(8) Uani 1 1 d . . . . .
F1 F 1.0515(3) 0.8979(3) 0.1189(2) 0.0611(12) Uani 1 1 d . . . . .
F5 F 0.8768(3) 0.4717(3) 0.4053(2) 0.0549(10) Uani 1 1 d . . . . .
F12 F 0.0376(3) 0.1513(3) 0.07701(19) 0.0505(10) Uani 1 1 d . . . . .
N2 N 0.6302(4) 0.6041(3) 0.0960(2) 0.0225(9) Uani 1 1 d . . . . .
F8 F 0.1496(3) 0.7724(3) 0.3765(2) 0.0593(11) Uani 1 1 d . . . . .
F4 F 0.7757(3) 0.3008(3) 0.3685(2) 0.0544(10) Uani 1 1 d . . . . .
N1 N 0.7694(4) 0.5234(3) 0.1487(2) 0.0240(9) Uani 1 1 d . . . . .
N3 N 0.5518(4) 0.6403(3) 0.0682(2) 0.0260(10) Uani 1 1 d . . . . .
N6 N 0.5366(4) 0.6229(3) 0.4290(2) 0.0249(9) Uani 1 1 d . . . . .
N4 N 0.3344(4) 0.6551(3) 0.1436(2) 0.0236(9) Uani 1 1 d . . . . .
F7 F 0.0583(3) 0.6443(4) 0.2890(2) 0.0803(15) Uani 1 1 d . . . . .
F9 F 0.1200(4) 0.6135(4) 0.3926(3) 0.0913(18) Uani 1 1 d . . . . .
N8 N 0.2037(4) 0.4325(3) 0.3233(2) 0.0267(10) Uani 1 1 d . . . . .
N7 N 0.4222(4) 0.5633(3) 0.3921(2) 0.0248(9) Uani 1 1 d . . . . .
C13 C 0.9012(5) 0.7980(4) 0.3812(3) 0.0311(12) Uani 1 1 d . . . . .
H13 H 0.946945 0.806425 0.346722 0.037 Uiso 1 1 calc R U . . .
C17 C 0.7256(4) 0.7162(4) 0.4105(3) 0.0228(11) Uani 1 1 d . . . . .
C2 C 0.9041(5) 0.4612(5) 0.1328(3) 0.0352(13) Uani 1 1 d . . . . .
H2 H 0.957209 0.437742 0.153885 0.042 Uiso 1 1 calc R U . . .
C56 C 0.1893(4) 0.3157(4) 0.1514(3) 0.0249(11) Uani 1 1 d . . . . .
C6 C 0.6704(4) 0.5708(4) 0.0496(3) 0.0243(11) Uani 1 1 d . . . . .
H6 H 0.648087 0.571761 -0.001238 0.029 Uiso 1 1 calc R U . . .
C46 C 0.2546(4) 0.6984(4) 0.3234(3) 0.0237(11) Uani 1 1 d . . . . .
C7 C 0.4910(4) 0.6365(4) 0.1160(2) 0.0210(10) Uani 1 1 d . . . . .
C16 C 0.7718(5) 0.7684(4) 0.4823(3) 0.0291(12) Uani 1 1 d . . . . .
H16 H 0.725401 0.755522 0.516864 0.035 Uiso 1 1 calc R U . . .
C19 C 0.3536(5) 0.5122(4) 0.4320(3) 0.0293(12) Uani 1 1 d . . . . .
H19 H 0.380444 0.516835 0.483130 0.035 Uiso 1 1 calc R U . . .
C1 C 0.8453(5) 0.4894(4) 0.1752(3) 0.0291(12) Uani 1 1 d . . . . .
H1 H 0.859126 0.484581 0.226072 0.035 Uiso 1 1 calc R U . . .
C45 C 0.1452(5) 0.6818(5) 0.3449(3) 0.0332(13) Uani 1 1 d . . . . .
C4 C 0.8065(5) 0.5031(4) 0.0300(3) 0.0317(12) Uani 1 1 d . . . . .
H4 H 0.791179 0.508158 -0.020700 0.038 Uiso 1 1 calc R U . . .
C28 C 0.7680(5) 0.8696(4) 0.1900(3) 0.0268(11) Uani 1 1 d . . . . .
C36 C 0.7050(5) 0.4152(4) 0.3146(3) 0.0270(12) Uani 1 1 d . . . . .
C29 C 0.7348(5) 0.9572(4) 0.1790(3) 0.0267(11) Uani 1 1 d . . . . .
C5 C 0.7515(5) 0.5310(4) 0.0763(3) 0.0257(11) Uani 1 1 d . . . . .
C3 C 0.8839(5) 0.4679(5) 0.0584(3) 0.0362(14) Uani 1 1 d . . . . .
H3 H 0.922634 0.448624 0.027506 0.043 Uiso 1 1 calc R U . . .
C37 C 0.6192(5) 0.3287(4) 0.2682(3) 0.0266(11) Uani 1 1 d . . . . .
H37 H 0.607517 0.258095 0.276317 0.032 Uiso 1 1 calc R U . . .
C57 C 0.2126(4) 0.2510(4) 0.1972(3) 0.0285(12) Uani 1 1 d . . . . .
H57 H 0.167589 0.174378 0.185479 0.034 Uiso 1 1 calc R U . . .
C39 C 0.4530(4) 0.2388(4) 0.1587(3) 0.0264(11) Uani 1 1 d . . . . .
C21 C 0.1519(5) 0.4010(5) 0.4391(3) 0.0380(14) Uani 1 1 d . . . . .
H21 H 0.174536 0.411532 0.491094 0.046 Uiso 1 1 calc R U . . .
C50 C 0.6696(4) 0.9285(4) 0.3691(3) 0.0275(12) Uani 1 1 d . . . . .
H50 H 0.674312 0.871332 0.342610 0.033 Uiso 1 1 calc R U . . .
C24 C 0.0931(5) 0.3738(5) 0.2908(3) 0.0348(13) Uani 1 1 d . . . . .
H24 H 0.071705 0.364775 0.238841 0.042 Uiso 1 1 calc R U . . .
C18 C 0.6013(4) 0.6419(4) 0.3822(3) 0.0214(10) Uani 1 1 d . . . . .
C20 C 0.2325(5) 0.4464(4) 0.3970(3) 0.0273(12) Uani 1 1 d . . . . .
C26 C 0.9078(4) 0.8056(4) 0.1855(3) 0.0261(11) Uani 1 1 d . . . . .
C8 C 0.4080(4) 0.6801(4) 0.0991(3) 0.0247(11) Uani 1 1 d . . . . .
C14 C 0.9529(5) 0.8556(4) 0.4514(3) 0.0309(12) Uani 1 1 d . . . . .
H14 H 1.032024 0.905084 0.464098 0.037 Uiso 1 1 calc R U . . .
C25 C 1.0195(5) 0.8253(5) 0.1647(3) 0.0346(13) Uani 1 1 d . . . . .
C44 C 0.4096(5) 0.2473(4) 0.0873(3) 0.0320(13) Uani 1 1 d . . . . .
H44 H 0.439630 0.315997 0.070920 0.038 Uiso 1 1 calc R U . . .
C15 C 0.8872(5) 0.8397(4) 0.5024(3) 0.0348(13) Uani 1 1 d . . . . .
H15 H 0.920963 0.877523 0.551020 0.042 Uiso 1 1 calc R U . . .
C58 C 0.3019(4) 0.2949(4) 0.2616(3) 0.0251(11) Uani 1 1 d . . . . .
C38 C 0.5456(4) 0.3380(4) 0.2079(3) 0.0234(11) Uani 1 1 d . . . . .
C59 C 0.3141(5) 0.2228(4) 0.3158(3) 0.0243(11) Uani 1 1 d . . . . .
C49 C 0.5634(4) 0.9172(4) 0.3737(3) 0.0234(11) Uani 1 1 d . . . . .
C12 C 0.2572(5) 0.6929(4) 0.1310(3) 0.0281(12) Uani 1 1 d . . . . .
H12 H 0.201897 0.673729 0.159782 0.034 Uiso 1 1 calc R U . . .
C40 C 0.4060(5) 0.1373(4) 0.1818(3) 0.0306(12) Uani 1 1 d . . . . .
H40 H 0.434127 0.129562 0.230140 0.037 Uiso 1 1 calc R U . . .
C35 C 0.7702(5) 0.3933(5) 0.3813(3) 0.0357(13) Uani 1 1 d . . . . .
C48 C 0.4598(4) 0.8128(4) 0.3397(3) 0.0223(11) Uani 1 1 d . . . . .
C54 C 0.5591(5) 1.0045(4) 0.4104(3) 0.0293(12) Uani 1 1 d . . . . .
H54 H 0.487441 0.999798 0.412731 0.035 Uiso 1 1 calc R U . . .
C47 C 0.3528(5) 0.7915(4) 0.3550(3) 0.0285(12) Uani 1 1 d . . . . .
H47 H 0.349426 0.843254 0.388137 0.034 Uiso 1 1 calc R U . . .
C64 C 0.4120(5) 0.2649(5) 0.3723(3) 0.0311(12) Uani 1 1 d . . . . .
H64 H 0.469742 0.337631 0.375730 0.037 Uiso 1 1 calc R U . . .
C11 C 0.2551(5) 0.7574(5) 0.0786(3) 0.0352(14) Uani 1 1 d . . . . .
H11 H 0.200262 0.782998 0.072128 0.042 Uiso 1 1 calc R U . . .
C63 C 0.4250(5) 0.2010(5) 0.4233(3) 0.0395(15) Uani 1 1 d . . . . .
H63 H 0.492611 0.229318 0.460911 0.047 Uiso 1 1 calc R U . . .
C62 C 0.3404(6) 0.0963(5) 0.4200(3) 0.0423(16) Uani 1 1 d . . . . .
H62 H 0.349549 0.053378 0.455731 0.051 Uiso 1 1 calc R U . . .
C60 C 0.2286(5) 0.1164(4) 0.3127(3) 0.0345(13) Uani 1 1 d . . . . .
H60 H 0.160997 0.086950 0.275041 0.041 Uiso 1 1 calc R U . . .
C51 C 0.7681(5) 1.0213(5) 0.4022(3) 0.0335(13) Uani 1 1 d . . . . .
H51 H 0.839963 1.028085 0.398398 0.040 Uiso 1 1 calc R U . . .
C30 C 0.8066(5) 1.0571(4) 0.1600(3) 0.0411(15) Uani 1 1 d . . . . .
H30 H 0.879873 1.071249 0.153640 0.049 Uiso 1 1 calc R U . . .
C9 C 0.4114(5) 0.7440(5) 0.0452(3) 0.0334(13) Uani 1 1 d . . . . .
H9 H 0.465208 0.759803 0.015501 0.040 Uiso 1 1 calc R U . . .
C55 C 0.0978(5) 0.2591(5) 0.0816(3) 0.0335(13) Uani 1 1 d . . . . .
C53 C 0.6573(5) 1.0971(4) 0.4433(3) 0.0359(14) Uani 1 1 d . . . . .
H53 H 0.653270 1.156256 0.467633 0.043 Uiso 1 1 calc R U . . .
C22 C 0.0391(6) 0.3406(6) 0.4038(4) 0.0501(18) Uani 1 1 d . . . . .
H22 H -0.017198 0.309247 0.431345 0.060 Uiso 1 1 calc R U . . .
C10 C 0.3337(5) 0.7849(5) 0.0354(3) 0.0369(14) Uani 1 1 d . . . . .
H10 H 0.334817 0.830865 -0.000466 0.044 Uiso 1 1 calc R U . . .
C23 C 0.0083(5) 0.3257(5) 0.3285(4) 0.0431(15) Uani 1 1 d . . . . .
H23 H -0.069041 0.283663 0.303105 0.052 Uiso 1 1 calc R U . . .
C52 C 0.7619(5) 1.1042(5) 0.4409(3) 0.0382(14) Uani 1 1 d . . . . .
H52 H 0.829747 1.166478 0.466079 0.046 Uiso 1 1 calc R U . . .
C34 C 0.6285(5) 0.9392(5) 0.1885(3) 0.0351(13) Uani 1 1 d . . . . .
H34 H 0.579358 0.872243 0.202022 0.042 Uiso 1 1 calc R U . . .
C61 C 0.2432(6) 0.0538(5) 0.3653(3) 0.0421(16) Uani 1 1 d . . . . .
H61 H 0.185515 -0.018517 0.363167 0.050 Uiso 1 1 calc R U . . .
C27 C 0.8652(5) 0.8760(4) 0.1680(3) 0.0332(13) Uani 1 1 d . . . . .
H27 H 0.902304 0.931030 0.140063 0.040 Uiso 1 1 calc R U . . .
C41 C 0.3192(5) 0.0486(5) 0.1350(3) 0.0377(14) Uani 1 1 d . . . . .
H41 H 0.286755 -0.019723 0.151757 0.045 Uiso 1 1 calc R U . . .
C42 C 0.2783(5) 0.0575(5) 0.0634(3) 0.0439(15) Uani 1 1 d . . . . .
H42 H 0.219542 -0.004638 0.031022 0.053 Uiso 1 1 calc R U . . .
C43 C 0.3238(5) 0.1574(5) 0.0401(3) 0.0431(15) Uani 1 1 d . . . . .
H43 H 0.296127 0.164402 -0.008617 0.052 Uiso 1 1 calc R U . . .
C32 C 0.6643(7) 1.1153(5) 0.1593(4) 0.0504(18) Uani 1 1 d . . . . .
H32 H 0.640103 1.169014 0.152257 0.060 Uiso 1 1 calc R U . . .
C31 C 0.7706(6) 1.1355(5) 0.1503(4) 0.0524(19) Uani 1 1 d . . . . .
H31 H 0.819291 1.203139 0.137360 0.063 Uiso 1 1 calc R U . . .
C33 C 0.5931(6) 1.0183(5) 0.1785(4) 0.0458(16) Uani 1 1 d . . . . .
H33 H 0.520147 1.005095 0.184938 0.055 Uiso 1 1 calc R U . . .

loop_
_atom_site_aniso_label
_atom_site_aniso_U_11
_atom_site_aniso_U_22
_atom_site_aniso_U_33
_atom_site_aniso_U_23
_atom_site_aniso_U_13
_atom_site_aniso_U_12
Dy1 0.01508(13) 0.01847(12) 0.02529(12) 0.00394(10) 0.00628(9) 0.00870(10)
Dy2 0.01453(13) 0.01948(12) 0.02519(12) 0.00453(10) 0.00586(9) 0.00753(10)
O4 0.022(2) 0.0167(17) 0.0352(19) 0.0084(15) 0.0112(16) 0.0087(16)
O9 0.025(2) 0.0208(18) 0.0318(19) 0.0069(16) 0.0038(16) 0.0072(17)
F3 0.021(2) 0.067(3) 0.055(2) -0.002(2) 0.0009(17) 0.0125(19)
F11 0.045(2) 0.052(2) 0.0315(17) 0.0063(17) 0.0069(16) 0.0125(19)
O6 0.0212(19) 0.0147(16) 0.0326(18) 0.0061(15) 0.0094(15) 0.0089(15)
F2 0.031(2) 0.049(2) 0.074(3) -0.008(2) 0.0214(19) 0.0148(19)
O7 0.019(2) 0.0228(18) 0.0346(19) 0.0046(16) 0.0072(16) 0.0110(16)
O1 0.0176(19) 0.0275(19) 0.0271(18) 0.0066(15) 0.0084(15) 0.0120(16)
O5 0.028(2) 0.0259(19) 0.0286(18) 0.0051(16) 0.0030(16) 0.0154(18)
O2 0.0134(18) 0.0257(18) 0.0222(17) 0.0060(15) 0.0071(14) 0.0084(15)
F10 0.030(2) 0.067(3) 0.071(3) -0.014(2) -0.0131(19) 0.028(2)
O3 0.021(2) 0.0272(19) 0.0333(19) 0.0046(16) 0.0077(16) 0.0130(17)
F6 0.045(2) 0.088(3) 0.0333(18) 0.023(2) 0.0138(17) 0.027(2)
N5 0.018(2) 0.020(2) 0.031(2) 0.0082(19) 0.0061(18) 0.0073(19)
O10 0.021(2) 0.0231(19) 0.0344(19) 0.0083(16) 0.0086(16) 0.0113(17)
O8 0.022(2) 0.0206(18) 0.0340(19) 0.0050(16) 0.0096(16) 0.0109(16)
F1 0.040(2) 0.077(3) 0.087(3) 0.049(3) 0.043(2) 0.032(2)
F5 0.023(2) 0.059(2) 0.069(2) 0.028(2) -0.0031(18) 0.0112(19)
F12 0.039(2) 0.0310(19) 0.050(2) 0.0009(17) -0.0007(17) -0.0054(17)
N2 0.021(2) 0.028(2) 0.026(2) 0.0076(19) 0.0087(18) 0.016(2)
F8 0.036(2) 0.050(2) 0.095(3) -0.009(2) 0.030(2) 0.018(2)
F4 0.052(3) 0.052(2) 0.071(3) 0.025(2) 0.005(2) 0.035(2)
N1 0.020(2) 0.018(2) 0.034(2) 0.0042(19) 0.0080(19) 0.0086(19)
N3 0.021(2) 0.029(2) 0.029(2) 0.007(2) 0.0051(19) 0.012(2)
N6 0.018(2) 0.031(2) 0.025(2) 0.0044(19) 0.0072(18) 0.010(2)
N4 0.022(2) 0.023(2) 0.028(2) 0.0048(18) 0.0038(18) 0.013(2)
F7 0.029(2) 0.113(4) 0.088(3) -0.037(3) -0.006(2) 0.036(3)
F9 0.085(4) 0.103(4) 0.151(4) 0.088(4) 0.096(4) 0.067(3)
N8 0.017(2) 0.027(2) 0.035(2) 0.006(2) 0.0086(19) 0.009(2)
N7 0.017(2) 0.027(2) 0.030(2) 0.0031(19) 0.0062(18) 0.010(2)
C13 0.016(3) 0.034(3) 0.041(3) 0.003(3) 0.003(2) 0.011(3)
C17 0.021(3) 0.022(3) 0.028(3) 0.003(2) 0.007(2) 0.012(2)
C2 0.030(3) 0.034(3) 0.050(4) 0.009(3) 0.016(3) 0.020(3)
C56 0.020(3) 0.022(3) 0.028(3) 0.001(2) 0.004(2) 0.006(2)
C6 0.027(3) 0.022(3) 0.023(2) 0.007(2) 0.007(2) 0.010(2)
C46 0.018(3) 0.030(3) 0.026(3) 0.006(2) 0.009(2) 0.012(2)
C7 0.021(3) 0.022(2) 0.020(2) 0.007(2) 0.004(2) 0.010(2)
C16 0.025(3) 0.035(3) 0.028(3) 0.005(2) 0.007(2) 0.015(3)
C19 0.026(3) 0.036(3) 0.031(3) 0.016(3) 0.013(2) 0.015(3)
C1 0.023(3) 0.024(3) 0.042(3) 0.010(2) 0.013(2) 0.011(2)
C45 0.024(3) 0.033(3) 0.044(3) 0.000(3) 0.010(3) 0.014(3)
C4 0.026(3) 0.030(3) 0.036(3) 0.002(3) 0.012(2) 0.009(3)
C28 0.023(3) 0.023(3) 0.029(3) 0.004(2) 0.005(2) 0.007(2)
C36 0.024(3) 0.036(3) 0.034(3) 0.013(3) 0.013(2) 0.022(3)
C29 0.025(3) 0.021(3) 0.031(3) 0.002(2) 0.004(2) 0.010(2)
C5 0.023(3) 0.022(3) 0.031(3) -0.002(2) 0.009(2) 0.010(2)
C3 0.029(3) 0.035(3) 0.051(4) -0.003(3) 0.022(3) 0.017(3)
C37 0.024(3) 0.026(3) 0.034(3) 0.005(2) 0.011(2) 0.014(3)
C57 0.020(3) 0.025(3) 0.037(3) 0.006(2) 0.011(2) 0.006(2)
C39 0.018(3) 0.021(3) 0.040(3) 0.001(2) 0.009(2) 0.009(2)
C21 0.028(3) 0.048(4) 0.041(3) 0.018(3) 0.016(3) 0.016(3)
C50 0.022(3) 0.021(3) 0.038(3) 0.003(2) 0.006(2) 0.009(2)
C24 0.020(3) 0.036(3) 0.045(3) 0.002(3) 0.008(3) 0.011(3)
C18 0.016(3) 0.023(3) 0.027(3) 0.002(2) 0.004(2) 0.011(2)
C20 0.024(3) 0.027(3) 0.041(3) 0.016(3) 0.015(2) 0.016(2)
C26 0.018(3) 0.023(3) 0.032(3) 0.002(2) 0.008(2) 0.005(2)
C8 0.020(3) 0.025(3) 0.025(2) 0.006(2) 0.001(2) 0.008(2)
C14 0.019(3) 0.031(3) 0.034(3) 0.002(2) 0.004(2) 0.005(2)
C25 0.021(3) 0.031(3) 0.046(3) 0.009(3) 0.009(3) 0.007(3)
C44 0.029(3) 0.026(3) 0.039(3) 0.006(3) 0.013(3) 0.009(3)
C15 0.030(3) 0.031(3) 0.034(3) -0.008(3) -0.005(3) 0.013(3)
C58 0.023(3) 0.023(3) 0.032(3) 0.006(2) 0.012(2) 0.011(2)
C38 0.019(3) 0.026(3) 0.028(3) 0.002(2) 0.013(2) 0.010(2)
C59 0.031(3) 0.022(3) 0.028(3) 0.008(2) 0.014(2) 0.017(2)
C49 0.023(3) 0.022(3) 0.025(3) 0.007(2) 0.004(2) 0.011(2)
C12 0.023(3) 0.033(3) 0.033(3) 0.002(2) 0.005(2) 0.019(3)
C40 0.025(3) 0.027(3) 0.042(3) 0.004(3) 0.011(2) 0.013(3)
C35 0.026(3) 0.039(3) 0.042(3) 0.010(3) 0.006(3) 0.015(3)
C48 0.022(3) 0.024(3) 0.023(2) 0.006(2) 0.005(2) 0.012(2)
C54 0.025(3) 0.026(3) 0.037(3) 0.001(2) 0.010(2) 0.011(3)
C47 0.021(3) 0.028(3) 0.036(3) -0.001(2) 0.009(2) 0.010(2)
C64 0.026(3) 0.034(3) 0.034(3) 0.010(3) 0.011(2) 0.013(3)
C11 0.034(4) 0.039(3) 0.044(3) 0.013(3) 0.008(3) 0.026(3)
C63 0.039(4) 0.058(4) 0.034(3) 0.015(3) 0.017(3) 0.030(3)
C62 0.056(5) 0.050(4) 0.041(3) 0.023(3) 0.024(3) 0.036(4)
C60 0.038(4) 0.029(3) 0.035(3) 0.001(3) 0.010(3) 0.014(3)
C51 0.023(3) 0.032(3) 0.043(3) 0.009(3) 0.008(3) 0.011(3)
C30 0.036(4) 0.025(3) 0.065(4) 0.017(3) 0.023(3) 0.012(3)
C9 0.031(3) 0.042(3) 0.034(3) 0.013(3) 0.013(3) 0.020(3)
C55 0.024(3) 0.035(3) 0.034(3) -0.001(3) 0.005(2) 0.009(3)
C53 0.036(4) 0.017(3) 0.047(3) 0.002(2) 0.009(3) 0.007(3)
C22 0.029(4) 0.059(4) 0.068(5) 0.032(4) 0.028(3) 0.018(3)
C10 0.042(4) 0.041(3) 0.039(3) 0.017(3) 0.011(3) 0.027(3)
C23 0.022(3) 0.043(4) 0.064(4) 0.011(3) 0.012(3) 0.013(3)
C52 0.029(3) 0.025(3) 0.044(3) 0.008(3) 0.001(3) 0.001(3)
C34 0.031(3) 0.032(3) 0.045(3) 0.005(3) 0.009(3) 0.017(3)
C61 0.064(5) 0.026(3) 0.043(3) 0.019(3) 0.027(3) 0.020(3)
C27 0.026(3) 0.031(3) 0.045(3) 0.013(3) 0.019(3) 0.010(3)
C41 0.028(3) 0.023(3) 0.056(4) 0.002(3) 0.017(3) 0.005(3)
C42 0.029(4) 0.034(3) 0.051(4) -0.009(3) 0.007(3) 0.001(3)
C43 0.033(4) 0.043(4) 0.037(3) -0.002(3) 0.003(3) 0.008(3)
C32 0.070(5) 0.044(4) 0.055(4) 0.011(3) 0.016(4) 0.041(4)
C31 0.066(5) 0.031(3) 0.074(5) 0.027(4) 0.028(4) 0.028(4)
C33 0.051(4) 0.042(4) 0.062(4) 0.010(3) 0.021(3) 0.033(4)

loop_
_atom_type_symbol
_atom_type_description
_atom_type_scat_dispersion_real
_atom_type_scat_dispersion_imag
_atom_type_scat_source
C C 0.0033 0.0016 'International Tables Vol C Tables 4.2.6.8 and 6.1.1.4'
H H 0.0000 0.0000 'International Tables Vol C Tables 4.2.6.8 and 6.1.1.4'
Dy Dy -0.1892 4.4098 'International Tables Vol C Tables 4.2.6.8 and 6.1.1.4'
F F 0.0171 0.0103 'International Tables Vol C Tables 4.2.6.8 and 6.1.1.4'
N N 0.0061 0.0033 'International Tables Vol C Tables 4.2.6.8 and 6.1.1.4'
O O 0.0106 0.0060 'International Tables Vol C Tables 4.2.6.8 and 6.1.1.4'

loop_
_geom_angle_atom_site_label_1
_geom_angle_atom_site_label_2
_geom_angle_atom_site_label_3
_geom_angle
_geom_angle_site_symmetry_1
_geom_angle_site_symmetry_3
_geom_angle_publ_flag
O4 Dy1 O1 71.34(11) . . ?
O4 Dy1 N5 74.02(12) . . ?
O4 Dy1 N2 76.73(12) . . ?
O4 Dy1 N1 119.67(12) . . ?
O6 Dy1 O4 142.12(11) . . ?
O6 Dy1 O1 72.22(11) . . ?
O6 Dy1 O2 86.02(12) . . ?
O6 Dy1 O3 133.31(11) . . ?
O6 Dy1 N5 133.82(12) . . ?
O6 Dy1 N2 77.28(12) . . ?
O6 Dy1 N1 69.62(12) . . ?
O1 Dy1 N5 117.52(12) . . ?
O1 Dy1 N2 61.72(12) . . ?
O1 Dy1 N1 116.97(12) . . ?
O5 Dy1 O4 142.41(12) . . ?
O5 Dy1 O6 73.34(12) . . ?
O5 Dy1 O1 133.24(12) . . ?
O5 Dy1 O2 83.50(11) . . ?
O5 Dy1 O3 93.13(12) . . ?
O5 Dy1 N5 69.07(12) . . ?
O5 Dy1 N2 136.90(12) . . ?
O5 Dy1 N1 78.17(12) . . ?
O2 Dy1 O4 86.95(11) . . ?
O2 Dy1 O1 63.55(11) . . ?
O2 Dy1 O3 137.77(12) . . ?
O2 Dy1 N5 64.26(12) . . ?
O2 Dy1 N2 125.26(12) . . ?
O2 Dy1 N1 152.80(12) . . ?
O3 Dy1 O4 70.42(11) . . ?
O3 Dy1 O1 133.61(11) . . ?
O3 Dy1 N5 75.20(13) . . ?
O3 Dy1 N2 84.63(13) . . ?
O3 Dy1 N1 63.86(12) . . ?
N5 Dy1 N1 125.23(13) . . ?
N2 Dy1 N5 148.65(13) . . ?
N2 Dy1 N1 62.23(12) . . ?
O9 Dy2 O7 93.67(12) . . ?
O9 Dy2 O2 132.41(11) . . ?
O9 Dy2 O10 72.37(11) . . ?
O9 Dy2 O8 146.74(11) . . ?
O9 Dy2 N4 73.64(12) . . ?
O9 Dy2 N8 76.83(13) . . ?
O9 Dy2 N7 132.84(13) . . ?
O7 Dy2 O2 133.80(11) . . ?
O7 Dy2 O8 70.66(12) . . ?
O7 Dy2 N4 73.19(12) . . ?
O7 Dy2 N8 62.12(12) . . ?
O7 Dy2 N7 86.20(12) . . ?
O1 Dy2 O9 87.02(12) . . ?
O1 Dy2 O7 134.45(11) . . ?
O1 Dy2 O2 63.53(11) . . ?
O1 Dy2 O10 93.40(11) . . ?
O1 Dy2 O8 84.28(12) . . ?
O1 Dy2 N4 63.36(12) . . ?
O1 Dy2 N8 158.29(12) . . ?
O1 Dy2 N7 125.06(12) . . ?
O2 Dy2 N4 117.37(12) . . ?
O2 Dy2 N8 118.02(11) . . ?
O2 Dy2 N7 61.55(12) . . ?
O10 Dy2 O7 130.14(12) . . ?
O10 Dy2 O2 73.06(11) . . ?
O10 Dy2 O8 140.08(12) . . ?
O10 Dy2 N4 139.48(12) . . ?
O10 Dy2 N8 68.08(12) . . ?
O10 Dy2 N7 72.18(12) . . ?
O8 Dy2 O2 70.33(11) . . ?
O8 Dy2 N4 73.76(12) . . ?
O8 Dy2 N8 117.10(12) . . ?
O8 Dy2 N7 76.78(12) . . ?
N4 Dy2 N8 123.74(13) . . ?
N7 Dy2 N4 148.27(13) . . ?
N7 Dy2 N8 61.59(13) . . ?
C28 O4 Dy1 136.3(3) . . ?
C56 O9 Dy2 132.8(3) . . ?
C38 O6 Dy1 137.7(3) . . ?
C46 O7 Dy2 131.6(3) . . ?
Dy2 O1 Dy1 115.31(12) . . ?
C7 O1 Dy1 114.6(3) . . ?
C7 O1 Dy2 128.1(3) . . ?
C36 O5 Dy1 133.0(3) . . ?
Dy1 O2 Dy2 115.65(12) . . ?
C18 O2 Dy1 126.2(3) . . ?
C18 O2 Dy2 117.1(3) . . ?
C26 O3 Dy1 130.9(3) . . ?
C13 N5 Dy1 125.4(4) . . ?
C13 N5 C17 117.9(4) . . ?
C17 N5 Dy1 116.5(3) . . ?
C58 O10 Dy2 134.1(3) . . ?
C48 O8 Dy2 136.9(3) . . ?
N3 N2 Dy1 117.8(3) . . ?
C6 N2 Dy1 125.2(3) . . ?
C6 N2 N3 116.9(4) . . ?
C1 N1 Dy1 124.3(3) . . ?
C1 N1 C5 117.5(4) . . ?
C5 N1 Dy1 117.1(3) . . ?
C7 N3 N2 109.4(4) . . ?
C18 N6 N7 109.7(4) . . ?
C8 N4 Dy2 116.8(3) . . ?
C8 N4 C12 116.4(4) . . ?
C12 N4 Dy2 126.4(3) . . ?
C24 N8 Dy2 124.9(4) . . ?
C24 N8 C20 117.5(5) . . ?
C20 N8 Dy2 116.6(3) . . ?
N6 N7 Dy2 119.1(3) . . ?
C19 N7 Dy2 125.6(4) . . ?
C19 N7 N6 115.2(4) . . ?
N5 C13 H13 118.7 . . ?
N5 C13 C14 122.6(5) . . ?
C14 C13 H13 118.7 . . ?
N5 C17 C16 122.8(5) . . ?
N5 C17 C18 114.5(4) . . ?
C16 C17 C18 122.7(5) . . ?
C1 C2 H2 120.8 . . ?
C1 C2 C3 118.4(5) . . ?
C3 C2 H2 120.8 . . ?
O9 C56 C57 128.9(5) . . ?
O9 C56 C55 113.8(4) . . ?
C57 C56 C55 117.3(5) . . ?
N2 C6 H6 120.7 . . ?
N2 C6 C5 118.7(4) . . ?
C5 C6 H6 120.7 . . ?
O7 C46 C45 113.1(5) . . ?
O7 C46 C47 128.8(5) . . ?
C47 C46 C45 118.0(5) . . ?
O1 C7 N3 125.5(4) . . ?
O1 C7 C8 116.8(4) . . ?
N3 C7 C8 117.7(4) . . ?
C17 C16 H16 120.8 . . ?
C15 C16 C17 118.3(5) . . ?
C15 C16 H16 120.8 . . ?
N7 C19 H19 120.8 . . ?
N7 C19 C20 118.4(5) . . ?
C20 C19 H19 120.8 . . ?
N1 C1 C2 123.6(5) . . ?
N1 C1 H1 118.2 . . ?
C2 C1 H1 118.2 . . ?
F8 C45 C46 114.3(5) . . ?
F7 C45 F8 104.8(5) . . ?
F7 C45 F9 108.0(6) . . ?
F7 C45 C46 112.8(5) . . ?
F9 C45 F8 105.7(5) . . ?
F9 C45 C46 110.7(4) . . ?
C5 C4 H4 120.3 . . ?
C3 C4 H4 120.3 . . ?
C3 C4 C5 119.3(5) . . ?
O4 C28 C29 117.5(5) . . ?
O4 C28 C27 122.4(4) . . ?
C27 C28 C29 120.1(5) . . ?
O5 C36 C37 129.4(5) . . ?
O5 C36 C35 112.8(5) . . ?
C37 C36 C35 117.8(5) . . ?
C30 C29 C28 122.8(5) . . ?
C34 C29 C28 118.5(5) . . ?
C34 C29 C30 118.7(5) . . ?
N1 C5 C6 115.9(4) . . ?
N1 C5 C4 122.3(5) . . ?
C4 C5 C6 121.8(5) . . ?
C2 C3 H3 120.5 . . ?
C4 C3 C2 118.9(5) . . ?
C4 C3 H3 120.5 . . ?
C36 C37 H37 118.3 . . ?
C36 C37 C38 123.3(5) . . ?
C38 C37 H37 118.3 . . ?
C56 C57 H57 118.9 . . ?
C56 C57 C58 122.3(5) . . ?
C58 C57 H57 118.9 . . ?
C44 C39 C38 119.3(5) . . ?
C40 C39 C44 118.3(5) . . ?
C40 C39 C38 122.4(5) . . ?
C20 C21 H21 120.7 . . ?
C22 C21 H21 120.7 . . ?
C22 C21 C20 118.7(6) . . ?
C49 C50 H50 119.5 . . ?
C51 C50 H50 119.5 . . ?
C51 C50 C49 121.1(5) . . ?
N8 C24 H24 118.1 . . ?
N8 C24 C23 123.8(6) . . ?
C23 C24 H24 118.1 . . ?
O2 C18 N6 125.9(5) . . ?
O2 C18 C17 116.8(4) . . ?
N6 C18 C17 117.2(4) . . ?
N8 C20 C19 117.0(5) . . ?
N8 C20 C21 122.3(5) . . ?
C21 C20 C19 120.8(5) . . ?
O3 C26 C25 113.1(4) . . ?
O3 C26 C27 128.6(5) . . ?
C27 C26 C25 118.2(5) . . ?
N4 C8 C7 113.9(4) . . ?
N4 C8 C9 123.9(5) . . ?
C9 C8 C7 122.1(5) . . ?
C13 C14 H14 120.7 . . ?
C15 C14 C13 118.6(5) . . ?
C15 C14 H14 120.7 . . ?
F3 C25 F2 106.4(5) . . ?
F3 C25 F1 107.5(5) . . ?
F3 C25 C26 111.4(5) . . ?
F2 C25 C26 111.6(5) . . ?
F1 C25 F2 106.0(5) . . ?
F1 C25 C26 113.6(4) . . ?
C39 C44 H44 119.4 . . ?
C43 C44 C39 121.1(5) . . ?
C43 C44 H44 119.4 . . ?
C16 C15 H15 120.2 . . ?
C14 C15 C16 119.7(5) . . ?
C14 C15 H15 120.2 . . ?
O10 C58 C57 123.1(5) . . ?
O10 C58 C59 116.4(5) . . ?
C57 C58 C59 120.5(5) . . ?
O6 C38 C37 122.9(5) . . ?
O6 C38 C39 116.7(4) . . ?
C37 C38 C39 120.3(4) . . ?
C64 C59 C58 118.8(5) . . ?
C64 C59 C60 119.2(5) . . ?
C60 C59 C58 122.0(5) . . ?
C50 C49 C48 118.8(5) . . ?
C50 C49 C54 118.0(5) . . ?
C54 C49 C48 123.1(5) . . ?
N4 C12 H12 118.4 . . ?
N4 C12 C11 123.2(5) . . ?
C11 C12 H12 118.4 . . ?
C39 C40 H40 119.8 . . ?
C41 C40 C39 120.4(5) . . ?
C41 C40 H40 119.8 . . ?
F6 C35 C36 110.9(5) . . ?
F5 C35 F6 106.8(5) . . ?
F5 C35 F4 106.6(5) . . ?
F5 C35 C36 113.4(5) . . ?
F4 C35 F6 106.0(5) . . ?
F4 C35 C36 112.6(5) . . ?
O8 C48 C49 117.9(5) . . ?
O8 C48 C47 122.4(5) . . ?
C47 C48 C49 119.7(5) . . ?
C49 C54 H54 119.6 . . ?
C53 C54 C49 120.8(5) . . ?
C53 C54 H54 119.6 . . ?
C46 C47 C48 122.0(5) . . ?
C46 C47 H47 119.0 . . ?
C48 C47 H47 119.0 . . ?
C59 C64 H64 120.0 . . ?
C63 C64 C59 120.1(6) . . ?
C63 C64 H64 120.0 . . ?
C12 C11 H11 120.4 . . ?
C12 C11 C10 119.3(5) . . ?
C10 C11 H11 120.4 . . ?
C64 C63 H63 119.8 . . ?
C62 C63 C64 120.4(6) . . ?
C62 C63 H63 119.8 . . ?
C63 C62 H62 119.8 . . ?
C61 C62 C63 120.4(5) . . ?
C61 C62 H62 119.8 . . ?
C59 C60 H60 120.2 . . ?
C61 C60 C59 119.7(6) . . ?
C61 C60 H60 120.2 . . ?
C50 C51 H51 120.1 . . ?
C52 C51 C50 119.8(5) . . ?
C52 C51 H51 120.1 . . ?
C29 C30 H30 120.0 . . ?
C31 C30 C29 120.0(6) . . ?
C31 C30 H30 120.0 . . ?
C8 C9 H9 120.9 . . ?
C8 C9 C10 118.2(5) . . ?
C10 C9 H9 120.9 . . ?
F11 C55 F10 106.4(5) . . ?
F11 C55 F12 105.4(5) . . ?
F11 C55 C56 111.5(5) . . ?
F10 C55 C56 111.7(5) . . ?
F12 C55 F10 106.0(5) . . ?
F12 C55 C56 115.2(5) . . ?
C54 C53 H53 120.0 . . ?
C54 C53 C52 120.0(5) . . ?
C52 C53 H53 120.0 . . ?
C21 C22 H22 120.1 . . ?
C23 C22 C21 119.8(6) . . ?
C23 C22 H22 120.1 . . ?
C11 C10 C9 118.9(5) . . ?
C11 C10 H10 120.6 . . ?
C9 C10 H10 120.6 . . ?
C24 C23 H23 121.0 . . ?
C22 C23 C24 118.0(6) . . ?
C22 C23 H23 121.0 . . ?
C51 C52 C53 120.2(6) . . ?
C51 C52 H52 119.9 . . ?
C53 C52 H52 119.9 . . ?
C29 C34 H34 119.6 . . ?
C29 C34 C33 120.8(6) . . ?
C33 C34 H34 119.6 . . ?
C62 C61 C60 120.3(6) . . ?
C62 C61 H61 119.9 . . ?
C60 C61 H61 119.9 . . ?
C28 C27 H27 118.9 . . ?
C26 C27 C28 122.2(5) . . ?
C26 C27 H27 118.9 . . ?
C40 C41 H41 119.6 . . ?
C40 C41 C42 120.8(5) . . ?
C42 C41 H41 119.6 . . ?
C41 C42 H42 120.3 . . ?
C43 C42 C41 119.3(6) . . ?
C43 C42 H42 120.3 . . ?
C44 C43 H43 120.0 . . ?
C42 C43 C44 120.0(6) . . ?
C42 C43 H43 120.0 . . ?
C31 C32 H32 119.7 . . ?
C33 C32 H32 119.7 . . ?
C33 C32 C31 120.7(5) . . ?
C30 C31 H31 119.9 . . ?
C32 C31 C30 120.2(6) . . ?
C32 C31 H31 119.9 . . ?
C34 C33 H33 120.2 . . ?
C32 C33 C34 119.6(6) . . ?
C32 C33 H33 120.2 . . ?

loop_
_geom_bond_atom_site_label_1
_geom_bond_atom_site_label_2
_geom_bond_distance
_geom_bond_site_symmetry_2
_geom_bond_publ_flag
Dy1 O4 2.393(3) . ?
Dy1 O6 2.343(3) . ?
Dy1 O1 2.460(3) . ?
Dy1 O5 2.325(3) . ?
Dy1 O2 2.345(3) . ?
Dy1 O3 2.360(4) . ?
Dy1 N5 2.603(4) . ?
Dy1 N2 2.496(4) . ?
Dy1 N1 2.667(4) . ?
Dy2 O9 2.359(4) . ?
Dy2 O7 2.367(3) . ?
Dy2 O1 2.351(3) . ?
Dy2 O2 2.457(3) . ?
Dy2 O10 2.360(3) . ?
Dy2 O8 2.370(3) . ?
Dy2 N4 2.647(4) . ?
Dy2 N8 2.720(4) . ?
Dy2 N7 2.527(4) . ?
O4 C28 1.256(6) . ?
O9 C56 1.265(6) . ?
F3 C25 1.328(6) . ?
F11 C55 1.337(6) . ?
O6 C38 1.261(6) . ?
F2 C25 1.341(7) . ?
O7 C46 1.265(6) . ?
O1 C7 1.293(5) . ?
O5 C36 1.286(6) . ?
O2 C18 1.296(6) . ?
F10 C55 1.343(6) . ?
O3 C26 1.256(6) . ?
F6 C35 1.343(7) . ?
N5 C13 1.346(7) . ?
N5 C17 1.349(6) . ?
O10 C58 1.251(6) . ?
O8 C48 1.260(6) . ?
F1 C25 1.334(6) . ?
F5 C35 1.330(7) . ?
F12 C55 1.337(6) . ?
N2 N3 1.401(5) . ?
N2 C6 1.273(6) . ?
F8 C45 1.340(6) . ?
F4 C35 1.339(7) . ?
N1 C1 1.343(6) . ?
N1 C5 1.355(6) . ?
N3 C7 1.309(6) . ?
N6 N7 1.400(6) . ?
N6 C18 1.303(6) . ?
N4 C8 1.351(6) . ?
N4 C12 1.359(6) . ?
F7 C45 1.304(7) . ?
F9 C45 1.315(7) . ?
N8 C24 1.339(7) . ?
N8 C20 1.346(6) . ?
N7 C19 1.280(6) . ?
C13 H13 0.9500 . ?
C13 C14 1.385(7) . ?
C17 C16 1.385(7) . ?
C17 C18 1.493(7) . ?
C2 H2 0.9500 . ?
C2 C1 1.379(7) . ?
C2 C3 1.389(8) . ?
C56 C57 1.377(7) . ?
C56 C55 1.515(7) . ?
C6 H6 0.9500 . ?
C6 C5 1.464(7) . ?
C46 C45 1.522(7) . ?
C46 C47 1.371(7) . ?
C7 C8 1.495(6) . ?
C16 H16 0.9500 . ?
C16 C15 1.384(8) . ?
C19 H19 0.9500 . ?
C19 C20 1.465(7) . ?
C1 H1 0.9500 . ?
C4 H4 0.9500 . ?
C4 C5 1.383(7) . ?
C4 C3 1.382(7) . ?
C28 C29 1.491(7) . ?
C28 C27 1.414(7) . ?
C36 C37 1.351(7) . ?
C36 C35 1.523(7) . ?
C29 C30 1.403(7) . ?
C29 C34 1.390(8) . ?
C3 H3 0.9500 . ?
C37 H37 0.9500 . ?
C37 C38 1.418(7) . ?
C57 H57 0.9500 . ?
C57 C58 1.422(7) . ?
C39 C44 1.396(7) . ?
C39 C38 1.491(7) . ?
C39 C40 1.395(7) . ?
C21 H21 0.9500 . ?
C21 C20 1.397(7) . ?
C21 C22 1.376(9) . ?
C50 H50 0.9500 . ?
C50 C49 1.392(7) . ?
C50 C51 1.378(8) . ?
C24 H24 0.9500 . ?
C24 C23 1.383(8) . ?
C26 C25 1.535(7) . ?
C26 C27 1.371(7) . ?
C8 C9 1.375(7) . ?
C14 H14 0.9500 . ?
C14 C15 1.380(8) . ?
C44 H44 0.9500 . ?
C44 C43 1.380(8) . ?
C15 H15 0.9500 . ?
C58 C59 1.506(6) . ?
C59 C64 1.396(7) . ?
C59 C60 1.401(7) . ?
C49 C48 1.493(7) . ?
C49 C54 1.398(7) . ?
C12 H12 0.9500 . ?
C12 C11 1.371(7) . ?
C40 H40 0.9500 . ?
C40 C41 1.372(8) . ?
C48 C47 1.427(7) . ?
C54 H54 0.9500 . ?
C54 C53 1.373(8) . ?
C47 H47 0.9500 . ?
C64 H64 0.9500 . ?
C64 C63 1.383(7) . ?
C11 H11 0.9500 . ?
C11 C10 1.382(8) . ?
C63 H63 0.9500 . ?
C63 C62 1.379(9) . ?
C62 H62 0.9500 . ?
C62 C61 1.371(9) . ?
C60 H60 0.9500 . ?
C60 C61 1.395(7) . ?
C51 H51 0.9500 . ?
C51 C52 1.375(8) . ?
C30 H30 0.9500 . ?
C30 C31 1.392(8) . ?
C9 H9 0.9500 . ?
C9 C10 1.395(7) . ?
C53 H53 0.9500 . ?
C53 C52 1.382(8) . ?
C22 H22 0.9500 . ?
C22 C23 1.376(9) . ?
C10 H10 0.9500 . ?
C23 H23 0.9500 . ?
C52 H52 0.9500 . ?
C34 H34 0.9500 . ?
C34 C33 1.395(7) . ?
C61 H61 0.9500 . ?
C27 H27 0.9500 . ?
C41 H41 0.9500 . ?
C41 C42 1.392(8) . ?
C42 H42 0.9500 . ?
C42 C43 1.378(8) . ?
C43 H43 0.9500 . ?
C32 H32 0.9500 . ?
C32 C31 1.378(9) . ?
C32 C33 1.374(9) . ?
C31 H31 0.9500 . ?
C33 H33 0.9500 . ?

loop_
_geom_torsion_atom_site_label_1
_geom_torsion_atom_site_label_2
_geom_torsion_atom_site_label_3
_geom_torsion_atom_site_label_4
_geom_torsion
_geom_torsion_site_symmetry_1
_geom_torsion_site_symmetry_2
_geom_torsion_site_symmetry_3
_geom_torsion_site_symmetry_4
_geom_torsion_publ_flag
Dy1 O4 C28 C29 166.2(3) . . . . ?
Dy1 O4 C28 C27 -12.7(8) . . . . ?
Dy1 O6 C38 C37 5.4(8) . . . . ?
Dy1 O6 C38 C39 -172.8(3) . . . . ?
Dy1 O1 C7 N3 29.8(6) . . . . ?
Dy1 O1 C7 C8 -150.8(3) . . . . ?
Dy1 O5 C36 C37 1.0(8) . . . . ?
Dy1 O5 C36 C35 -177.9(3) . . . . ?
Dy1 O2 C18 N6 -168.5(4) . . . . ?
Dy1 O2 C18 C17 14.5(6) . . . . ?
Dy1 O3 C26 C25 -155.3(3) . . . . ?
Dy1 O3 C26 C27 27.7(8) . . . . ?
Dy1 N5 C13 C14 -177.7(4) . . . . ?
Dy1 N5 C17 C16 176.1(4) . . . . ?
Dy1 N5 C17 C18 -5.6(5) . . . . ?
Dy1 N2 N3 C7 -22.3(5) . . . . ?
Dy1 N2 C6 C5 2.0(7) . . . . ?
Dy1 N1 C1 C2 -168.2(4) . . . . ?
Dy1 N1 C5 C6 -10.2(6) . . . . ?
Dy1 N1 C5 C4 169.7(4) . . . . ?
Dy2 O9 C56 C57 -1.8(9) . . . . ?
Dy2 O9 C56 C55 176.6(3) . . . . ?
Dy2 O7 C46 C45 -154.4(3) . . . . ?
Dy2 O7 C46 C47 23.6(8) . . . . ?
Dy2 O1 C7 N3 -167.4(4) . . . . ?
Dy2 O1 C7 C8 12.1(6) . . . . ?
Dy2 O2 C18 N6 23.9(6) . . . . ?
Dy2 O2 C18 C17 -153.1(3) . . . . ?
Dy2 O10 C58 C57 32.7(8) . . . . ?
Dy2 O10 C58 C59 -147.5(3) . . . . ?
Dy2 O8 C48 C49 159.7(3) . . . . ?
Dy2 O8 C48 C47 -18.7(7) . . . . ?
Dy2 N4 C8 C7 6.2(5) . . . . ?
Dy2 N4 C8 C9 -170.8(4) . . . . ?
Dy2 N4 C12 C11 169.9(4) . . . . ?
Dy2 N8 C24 C23 -169.1(4) . . . . ?
Dy2 N8 C20 C19 -10.2(5) . . . . ?
Dy2 N8 C20 C21 169.8(4) . . . . ?
Dy2 N7 C19 C20 -2.3(7) . . . . ?
O4 C28 C29 C30 169.0(5) . . . . ?
O4 C28 C29 C34 -10.6(7) . . . . ?
O4 C28 C27 C26 -10.0(9) . . . . ?
O9 C56 C57 C58 -6.0(9) . . . . ?
O9 C56 C55 F11 70.7(6) . . . . ?
O9 C56 C55 F10 -48.3(7) . . . . ?
O9 C56 C55 F12 -169.3(5) . . . . ?
O7 C46 C45 F8 -164.0(4) . . . . ?
O7 C46 C45 F7 -44.3(6) . . . . ?
O7 C46 C45 F9 76.8(6) . . . . ?
O7 C46 C47 C48 0.5(8) . . . . ?
O1 C7 C8 N4 -11.2(7) . . . . ?
O1 C7 C8 C9 165.8(5) . . . . ?
O5 C36 C37 C38 -4.6(9) . . . . ?
O5 C36 C35 F6 91.9(6) . . . . ?
O5 C36 C35 F5 -28.3(7) . . . . ?
O5 C36 C35 F4 -149.4(5) . . . . ?
O3 C26 C25 F3 -68.1(6) . . . . ?
O3 C26 C25 F2 50.6(6) . . . . ?
O3 C26 C25 F1 170.3(5) . . . . ?
O3 C26 C27 C28 2.1(10) . . . . ?
N5 C13 C14 C15 2.8(8) . . . . ?
N5 C17 C16 C15 1.2(7) . . . . ?
N5 C17 C18 O2 -4.3(6) . . . . ?
N5 C17 C18 N6 178.4(4) . . . . ?
O10 C58 C59 C64 -9.4(7) . . . . ?
O10 C58 C59 C60 168.3(5) . . . . ?
O8 C48 C47 C46 -3.7(8) . . . . ?
N2 N3 C7 O1 -5.1(7) . . . . ?
N2 N3 C7 C8 175.4(4) . . . . ?
N2 C6 C5 N1 6.0(7) . . . . ?
N2 C6 C5 C4 -173.9(5) . . . . ?
N3 N2 C6 C5 -179.3(4) . . . . ?
N3 C7 C8 N4 168.3(5) . . . . ?
N3 C7 C8 C9 -14.7(8) . . . . ?
N6 N7 C19 C20 -179.0(4) . . . . ?
N4 C8 C9 C10 -0.6(9) . . . . ?
N4 C12 C11 C10 1.0(9) . . . . ?
N8 C24 C23 C22 1.2(9) . . . . ?
N7 N6 C18 O2 -4.2(7) . . . . ?
N7 N6 C18 C17 172.7(4) . . . . ?
N7 C19 C20 N8 8.6(7) . . . . ?
N7 C19 C20 C21 -171.3(5) . . . . ?
C13 N5 C17 C16 0.5(7) . . . . ?
C13 N5 C17 C18 178.8(4) . . . . ?
C13 C14 C15 C16 -0.9(8) . . . . ?
C17 N5 C13 C14 -2.6(7) . . . . ?
C17 C16 C15 C14 -1.0(8) . . . . ?
C56 C57 C58 O10 -9.0(8) . . . . ?
C56 C57 C58 C59 171.2(5) . . . . ?
C6 N2 N3 C7 158.8(5) . . . . ?
C7 C8 C9 C10 -177.3(5) . . . . ?
C16 C17 C18 O2 174.0(4) . . . . ?
C16 C17 C18 N6 -3.3(7) . . . . ?
C1 N1 C5 C6 -178.5(5) . . . . ?
C1 N1 C5 C4 1.3(8) . . . . ?
C1 C2 C3 C4 0.4(9) . . . . ?
C45 C46 C47 C48 178.4(4) . . . . ?
C28 C29 C30 C31 179.8(6) . . . . ?
C28 C29 C34 C33 -179.6(5) . . . . ?
C36 C37 C38 O6 1.5(8) . . . . ?
C36 C37 C38 C39 179.7(5) . . . . ?
C29 C28 C27 C26 171.2(5) . . . . ?
C29 C30 C31 C32 0.0(10) . . . . ?
C29 C34 C33 C32 -0.3(10) . . . . ?
C5 N1 C1 C2 -0.7(8) . . . . ?
C5 C4 C3 C2 0.2(9) . . . . ?
C3 C2 C1 N1 -0.1(9) . . . . ?
C3 C4 C5 N1 -1.1(8) . . . . ?
C3 C4 C5 C6 178.8(5) . . . . ?
C37 C36 C35 F6 -87.1(6) . . . . ?
C37 C36 C35 F5 152.7(5) . . . . ?
C37 C36 C35 F4 31.6(7) . . . . ?
C57 C56 C55 F11 -110.7(6) . . . . ?
C57 C56 C55 F10 130.3(5) . . . . ?
C57 C56 C55 F12 9.3(7) . . . . ?
C57 C58 C59 C64 170.4(5) . . . . ?
C57 C58 C59 C60 -11.9(7) . . . . ?
C39 C44 C43 C42 1.0(9) . . . . ?
C39 C40 C41 C42 1.4(9) . . . . ?
C21 C22 C23 C24 -0.7(10) . . . . ?
C50 C49 C48 O8 -10.0(7) . . . . ?
C50 C49 C48 C47 168.5(4) . . . . ?
C50 C49 C54 C53 -2.4(8) . . . . ?
C50 C51 C52 C53 -3.5(8) . . . . ?
C24 N8 C20 C19 -179.0(5) . . . . ?
C24 N8 C20 C21 0.9(7) . . . . ?
C18 N6 N7 Dy2 -17.1(5) . . . . ?
C18 N6 N7 C19 159.8(5) . . . . ?
C18 C17 C16 C15 -176.9(4) . . . . ?
C20 N8 C24 C23 -1.3(8) . . . . ?
C20 C21 C22 C23 0.4(9) . . . . ?
C8 N4 C12 C11 -3.0(8) . . . . ?
C8 C9 C10 C11 -1.6(9) . . . . ?
C25 C26 C27 C28 -174.8(5) . . . . ?
C44 C39 C38 O6 21.6(7) . . . . ?
C44 C39 C38 C37 -156.6(5) . . . . ?
C44 C39 C40 C41 0.0(8) . . . . ?
C58 C59 C64 C63 179.3(5) . . . . ?
C58 C59 C60 C61 -178.6(5) . . . . ?
C38 C39 C44 C43 -179.9(5) . . . . ?
C38 C39 C40 C41 178.7(5) . . . . ?
C59 C64 C63 C62 -1.7(8) . . . . ?
C59 C60 C61 C62 0.3(9) . . . . ?
C49 C50 C51 C52 0.3(8) . . . . ?
C49 C48 C47 C46 177.9(4) . . . . ?
C49 C54 C53 C52 -0.7(8) . . . . ?
C12 N4 C8 C7 179.8(4) . . . . ?
C12 N4 C8 C9 2.8(8) . . . . ?
C12 C11 C10 C9 1.4(9) . . . . ?
C40 C39 C44 C43 -1.2(8) . . . . ?
C40 C39 C38 O6 -157.1(5) . . . . ?
C40 C39 C38 C37 24.7(7) . . . . ?
C40 C41 C42 C43 -1.6(9) . . . . ?
C35 C36 C37 C38 174.2(5) . . . . ?
C48 C49 C54 C53 177.4(5) . . . . ?
C54 C49 C48 O8 170.3(4) . . . . ?
C54 C49 C48 C47 -11.2(7) . . . . ?
C54 C53 C52 C51 3.7(9) . . . . ?
C47 C46 C45 F8 17.8(7) . . . . ?
C47 C46 C45 F7 137.4(5) . . . . ?
C47 C46 C45 F9 -101.5(6) . . . . ?
C64 C59 C60 C61 -0.9(8) . . . . ?
C64 C63 C62 C61 1.1(9) . . . . ?
C63 C62 C61 C60 -0.4(9) . . . . ?
C60 C59 C64 C63 1.6(8) . . . . ?
C51 C50 C49 C48 -177.2(4) . . . . ?
C51 C50 C49 C54 2.6(7) . . . . ?
C30 C29 C34 C33 0.7(9) . . . . ?
C55 C56 C57 C58 175.6(5) . . . . ?
C22 C21 C20 N8 -0.5(8) . . . . ?
C22 C21 C20 C19 179.5(5) . . . . ?
C34 C29 C30 C31 -0.6(9) . . . . ?
C27 C28 C29 C30 -12.0(8) . . . . ?
C27 C28 C29 C34 168.3(5) . . . . ?
C27 C26 C25 F3 109.3(6) . . . . ?
C27 C26 C25 F2 -132.0(5) . . . . ?
C27 C26 C25 F1 -12.3(8) . . . . ?
C41 C42 C43 C44 0.4(10) . . . . ?
C31 C32 C33 C34 -0.3(10) . . . . ?
C33 C32 C31 C30 0.5(11) . . . . ?
